data_2231949
loop_
_publ_author_name
'Pan, Mei-Ling'
'Luo, Yang-Hui'
'Li, Jin-Feng'

_publ_section_title
;
 5-Methyl-1,2-oxazole-3-carboxylic acid
;
_journal_coeditor_code JH2316
_journal_issue 10
_journal_name_full 'Acta Crystallographica Section E'
_journal_page_first o2545
_journal_paper_doi 10.1107/S160053681103532X
_journal_volume 67
_journal_year 2011
_chemical_formula_iupac 'C5 H5 N O3'
_chemical_formula_moiety 'C5 H5 N O3'
_chemical_formula_sum 'C5 H5 N O3'
_chemical_formula_weight 127.10
_chemical_name_systematic
;
5-Methyl-1,2-oxazole-3-carboxylic acid
;
_space_group_IT_number 2
_symmetry_cell_setting triclinic
_symmetry_space_group_name_Hall '-P 1'
_symmetry_space_group_name_H-M 'P -1'
_atom_sites_solution_hydrogens geom
_atom_sites_solution_primary direct
_atom_sites_solution_secondary difmap
_audit_creation_method SHELXL-97
_cell_angle_alpha 82.21(3)
_cell_angle_beta 79.72(3)
_cell_angle_gamma 78.96(3)
_cell_formula_units_Z 2
_cell_length_a 4.9125(10)
_cell_length_b 5.6909(11)
_cell_length_c 10.464(2)
_cell_measurement_reflns_used 1283
_cell_measurement_temperature 293(2)
_cell_measurement_theta_max 27.47
_cell_measurement_theta_min 3.67
_cell_volume 280.95(10)
_computing_cell_refinement 'CrystalClear (Rigaku, 2005)'
_computing_data_collection 'CrystalClear (Rigaku, 2005)'
_computing_data_reduction 'CrystalClear (Rigaku, 2005)'
_computing_molecular_graphics
;
ORTEPIII (Burnett & Johnson, 1996), ORTEP-3 for Windows (Farrugia,
1997) and
PLATON (Spek, 2009)
;
_computing_publication_material 'SHELXL97 (Sheldrick, 2008)'
_computing_structure_refinement 'SHELXL97 (Sheldrick, 2008)'
_computing_structure_solution 'SHELXS97 (Sheldrick, 2008)'
_diffrn_ambient_temperature 293(2)
_diffrn_detector_area_resol_mean 13.6612
_diffrn_measured_fraction_theta_full 0.995
_diffrn_measured_fraction_theta_max 0.995
_diffrn_measurement_device_type 'Rigaku SCXmini'
_diffrn_measurement_method CCD_Profile_fitting
_diffrn_radiation_monochromator graphite
_diffrn_radiation_source 'fine-focus sealed tube'
_diffrn_radiation_type MoK\a
_diffrn_radiation_wavelength 0.71073
_diffrn_reflns_av_R_equivalents 0.0792
_diffrn_reflns_av_sigmaI/netI 0.0939
_diffrn_reflns_limit_h_max 6
_diffrn_reflns_limit_h_min -6
_diffrn_reflns_limit_k_max 7
_diffrn_reflns_limit_k_min -7
_diffrn_reflns_limit_l_max 13
_diffrn_reflns_limit_l_min -13
_diffrn_reflns_number 2923
_diffrn_reflns_theta_full 27.47
_diffrn_reflns_theta_max 27.47
_diffrn_reflns_theta_min 3.67
_exptl_absorpt_coefficient_mu 0.127
_exptl_absorpt_correction_T_max 0.975
_exptl_absorpt_correction_T_min 0.975
_exptl_absorpt_correction_type multi-scan
_exptl_absorpt_process_details '(CrystalClear; Rigaku, 2005)'
_exptl_crystal_colour Colourless
_exptl_crystal_density_diffrn 1.502
_exptl_crystal_density_method 'not measured'
_exptl_crystal_description Prism
_exptl_crystal_F_000 132
_exptl_crystal_size_max 0.2000
_exptl_crystal_size_mid 0.2000
_exptl_crystal_size_min 0.2000
_refine_diff_density_max 0.310
_refine_diff_density_min -0.408
_refine_ls_extinction_method none
_refine_ls_goodness_of_fit_ref 1.070
_refine_ls_hydrogen_treatment constr
_refine_ls_matrix_type full
_refine_ls_number_parameters 83
_refine_ls_number_reflns 1283
_refine_ls_number_restraints 1
_refine_ls_restrained_S_all 1.070
_refine_ls_R_factor_all 0.0926
_refine_ls_R_factor_gt 0.0836
_refine_ls_shift/su_max 0.000
_refine_ls_shift/su_mean 0.000
_refine_ls_structure_factor_coef Fsqd
_refine_ls_weighting_details 'calc w=1/[\s^2^(Fo^2^)+(0.1395P)^2^+0.0000P] where P=(Fo^2^+2Fc^2^)/3'
_refine_ls_weighting_scheme calc
_refine_ls_wR_factor_gt 0.2159
_refine_ls_wR_factor_ref 0.2299
_reflns_number_gt 1052
_reflns_number_total 1283
_reflns_threshold_expression I>2\s(I)
_cod_data_source_file jh2316.cif
_cod_data_source_block I
_cod_original_cell_volume 280.96(10)
_cod_database_code 2231949
_cod_database_fobs_code 2231949

loop_
_symmetry_equiv_pos_as_xyz
'x, y, z'
'-x, -y, -z'

loop_
_atom_site_type_symbol
_atom_site_label
_atom_site_fract_x
_atom_site_fract_y
_atom_site_fract_z
_atom_site_U_iso_or_equiv
_atom_site_adp_type
_atom_site_calc_flag
_atom_site_refinement_flags
_atom_site_occupancy
_atom_site_symmetry_multiplicity
O O3 -0.2313(3) 0.3175(2) 0.15660(15) 0.0539(5) Uani d . 1 1
N N1 -0.0692(4) 0.1507(3) 0.2343(2) 0.0530(6) Uani d . 1 1
C C2 0.0502(4) 0.2811(3) 0.29544(17) 0.0401(5) Uani d . 1 1
C C1 0.2432(4) 0.1560(3) 0.38652(18) 0.0419(5) Uani d . 1 1
C C3 -0.0274(4) 0.5290(3) 0.26092(19) 0.0436(5) Uani d . 1 1
H H3 0.0293 0.6551 0.2915 0.052 Uiso d R 1 1
C C4 -0.2024(4) 0.5436(3) 0.17357(18) 0.0428(5) Uani d . 1 1
O O1 0.2945(3) -0.0687(3) 0.40024(16) 0.0560(5) Uani d . 1 1
C C5 -0.3597(5) 0.7439(4) 0.0956(2) 0.0541(6) Uani d . 1 1
H H5A -0.3371 0.7068 0.0071 0.081 Uiso d R 1 1
H H5B -0.2886 0.8892 0.0971 0.081 Uiso d R 1 1
H H5C -0.5553 0.7655 0.1323 0.081 Uiso d R 1 1
O O2 0.3450(3) 0.2937(2) 0.44412(15) 0.0551(5) Uani d D 1 1
H H2 0.4849(14) 0.1977(10) 0.4948(5) 0.083 Uiso d RD 1 1

loop_
_atom_site_aniso_label
_atom_site_aniso_U_11
_atom_site_aniso_U_22
_atom_site_aniso_U_33
_atom_site_aniso_U_12
_atom_site_aniso_U_13
_atom_site_aniso_U_23
O3 0.0681(10) 0.0405(9) 0.0617(10) -0.0087(7) -0.0357(8) -0.0030(7)
N1 0.0638(11) 0.0374(10) 0.0650(12) -0.0080(8) -0.0332(9) -0.0017(8)
C2 0.0447(10) 0.0375(10) 0.0398(10) -0.0074(7) -0.0116(8) -0.0032(8)
C1 0.0446(10) 0.0415(10) 0.0408(10) -0.0082(8) -0.0103(8) -0.0028(8)
C3 0.0496(11) 0.0391(11) 0.0455(10) -0.0088(8) -0.0139(8) -0.0058(8)
C4 0.0495(10) 0.0362(10) 0.0446(10) -0.0066(8) -0.0137(8) -0.0036(7)
O1 0.0646(10) 0.0407(9) 0.0655(10) -0.0029(7) -0.0291(8) 0.0015(7)
C5 0.0625(13) 0.0463(12) 0.0540(12) -0.0031(9) -0.0220(10) 0.0009(9)
O2 0.0624(10) 0.0517(10) 0.0581(10) -0.0081(8) -0.0295(8) -0.0057(7)

loop_
_atom_type_symbol
_atom_type_description
_atom_type_scat_dispersion_real
_atom_type_scat_dispersion_imag
_atom_type_scat_source
C C 0.0033 0.0016 'International Tables Vol C Tables 4.2.6.8 and 6.1.1.4'
H H 0.0000 0.0000 'International Tables Vol C Tables 4.2.6.8 and 6.1.1.4'
N N 0.0061 0.0033 'International Tables Vol C Tables 4.2.6.8 and 6.1.1.4'
O O 0.0106 0.0060 'International Tables Vol C Tables 4.2.6.8 and 6.1.1.4'

loop_
_geom_angle_atom_site_label_1
_geom_angle_atom_site_label_2
_geom_angle_atom_site_label_3
_geom_angle
C4 O3 N1 109.46(15)
C2 N1 O3 104.75(15)
N1 C2 C3 112.28(18)
N1 C2 C1 118.65(18)
C3 C2 C1 129.06(18)
O1 C1 O2 125.6(2)
O1 C1 C2 119.38(18)
O2 C1 C2 114.99(17)
C4 C3 C2 104.56(17)
C4 C3 H3 127.7
C2 C3 H3 127.8
C3 C4 O3 108.95(18)
C3 C4 C5 134.7(2)
O3 C4 C5 116.31(18)
C4 C5 H5A 109.6
C4 C5 H5B 109.4
H5A C5 H5B 109.5
C4 C5 H5C 109.5
H5A C5 H5C 109.5
H5B C5 H5C 109.5
C1 O2 H2 109.6

loop_
_geom_bond_atom_site_label_1
_geom_bond_atom_site_label_2
_geom_bond_distance
O3 C4 1.359(2)
O3 N1 1.388(2)
N1 C2 1.317(3)
C2 C3 1.404(3)
C2 C1 1.481(3)
C1 O1 1.249(2)
C1 O2 1.270(2)
C3 C4 1.347(3)
C3 H3 0.9300
C4 C5 1.482(3)
C5 H5A 0.9600
C5 H5B 0.9600
C5 H5C 0.9600
O2 H2 0.9796

loop_
_geom_hbond_atom_site_label_D
_geom_hbond_atom_site_label_H
_geom_hbond_atom_site_label_A
_geom_hbond_site_symmetry_A
_geom_hbond_distance_DH
_geom_hbond_distance_HA
_geom_hbond_distance_DA
_geom_hbond_angle_DHA
O2 H2 O1 2_656 0.98 1.68 2.650(2) 170.1

loop_
_cod_related_entry_id
_cod_related_entry_database
_cod_related_entry_code
1 ChemSpider 69397
